data_7157176
loop_
_publ_author_name
'Shang, Yongjia'
'Zuo, Youpeng'
'He, Xinwei'
'Ning, Yi'
'Tang, Qiang'
'Xie, Mengqing'
'Hu, Wangcheng'

_publ_section_title
;
 Substituent-oriented C-N bond formation via N-H insertion or Wolff
 rearrangement of 5-aryl-1H-pyrazoles and diazo compounds
;
_journal_name_full 'Organic &amp; Biomolecular Chemistry'
_journal_paper_doi 10.1039/C9OB01868A
_journal_year 2019
_chemical_formula_sum 'C20 H18 N2 O2'
_chemical_formula_weight 318.36
_space_group_crystal_system monoclinic
_space_group_IT_number 14
_space_group_name_Hall '-P 2ybc'
_space_group_name_H-M_alt 'P 1 21/c 1'
_symmetry_space_group_name_Hall '-P 2ybc'
_symmetry_space_group_name_H-M 'P 1 21/c 1'
_atom_sites_solution_hydrogens geom
_audit_creation_method SHELXL-2014/7
_audit_update_record
;
2019-05-31 deposited with the CCDC.    2019-10-29 downloaded from the CCDC.
;
_cell_angle_alpha 90
_cell_angle_beta 97.986(2)
_cell_angle_gamma 90
_cell_formula_units_Z 4
_cell_length_a 6.8253(4)
_cell_length_b 7.8483(4)
_cell_length_c 30.9897(18)
_cell_measurement_reflns_used 9961
_cell_measurement_temperature 293(2)
_cell_measurement_theta_max 25.35
_cell_measurement_theta_min 2.99
_cell_volume 1643.93(16)
_computing_structure_refinement 'SHELXL-2014/7 (Sheldrick, 2014)'
_diffrn_ambient_temperature 293(2)
_diffrn_measured_fraction_theta_full 0.989
_diffrn_measured_fraction_theta_max 0.989
_diffrn_measurement_device_type 'Bruker APEX-II CCD'
_diffrn_measurement_method '\f and \w scans'
_diffrn_radiation_type MoK\a
_diffrn_radiation_wavelength 0.71073
_diffrn_reflns_av_R_equivalents 0.0727
_diffrn_reflns_av_unetI/netI 0.0227
_diffrn_reflns_Laue_measured_fraction_full 0.989
_diffrn_reflns_Laue_measured_fraction_max 0.989
_diffrn_reflns_limit_h_max 8
_diffrn_reflns_limit_h_min -8
_diffrn_reflns_limit_k_max 9
_diffrn_reflns_limit_k_min -9
_diffrn_reflns_limit_l_max 37
_diffrn_reflns_limit_l_min -37
_diffrn_reflns_number 32327
_diffrn_reflns_point_group_measured_fraction_full 0.989
_diffrn_reflns_point_group_measured_fraction_max 0.989
_diffrn_reflns_theta_full 25.242
_diffrn_reflns_theta_max 25.374
_diffrn_reflns_theta_min 3.964
_exptl_absorpt_coefficient_mu 0.084
_exptl_crystal_colour colorless
_exptl_crystal_density_diffrn 1.286
_exptl_crystal_description block
_exptl_crystal_F_000 672
_refine_diff_density_max 0.297
_refine_diff_density_min -0.258
_refine_diff_density_rms 0.045
_refine_ls_extinction_method none
_refine_ls_goodness_of_fit_ref 1.034
_refine_ls_hydrogen_treatment constr
_refine_ls_matrix_type full
_refine_ls_number_parameters 218
_refine_ls_number_reflns 2988
_refine_ls_number_restraints 0
_refine_ls_restrained_S_all 1.034
_refine_ls_R_factor_all 0.0669
_refine_ls_R_factor_gt 0.0636
_refine_ls_shift/su_max 0.022
_refine_ls_shift/su_mean 0.005
_refine_ls_structure_factor_coef Fsqd
_refine_ls_weighting_details 'w=1/[\s^2^(Fo^2^)+(0.3500P)^2^] where P=(Fo^2^+2Fc^2^)/3'
_refine_ls_weighting_scheme calc
_refine_ls_wR_factor_gt 0.3322
_refine_ls_wR_factor_ref 0.3521
_reflns_Friedel_coverage 0.000
_reflns_number_gt 2762
_reflns_number_total 2988
_reflns_threshold_expression 'I > 2\s(I)'
_cod_data_source_file c9ob01868a2.cif
_cod_data_source_block mo_20170607a_0m
_cod_database_code 7157176
_shelx_shelxl_version_number 2014/7
_shelx_space_group_comment
;
The symmetry employed for this shelxl refinement is uniquely defined
by the following loop, which should always be used as a source of
symmetry information in preference to the above space-group names.
They are only intended as comments.
;

loop_
_space_group_symop_operation_xyz
'x, y, z'
'-x, y+1/2, -z+1/2'
'-x, -y, -z'
'x, -y-1/2, z-1/2'

loop_
_atom_site_label
_atom_site_type_symbol
_atom_site_fract_x
_atom_site_fract_y
_atom_site_fract_z
_atom_site_U_iso_or_equiv
_atom_site_adp_type
_atom_site_occupancy
_atom_site_site_symmetry_order
_atom_site_calc_flag
_atom_site_refinement_flags_posn
_atom_site_refinement_flags_adp
O1 O 0.9252(3) 0.3830(2) 0.11419(5) 0.0579(6) Uani 1 1 d . .
O2 O 0.5804(3) 0.0169(3) 0.10504(7) 0.0678(7) Uani 1 1 d . .
N1 N 0.8175(3) 0.28398(19) 0.04667(5) 0.0360(6) Uani 1 1 d . .
N2 N 0.7731(3) 0.1455(2) 0.01941(5) 0.0425(6) Uani 1 1 d . .
C1 C 0.5990(4) 0.4671(4) -0.09816(8) 0.0579(7) Uani 1 1 d . .
H1A H 0.4970 0.5449 -0.1101 0.087 Uiso 1 1 calc R U
H1B H 0.5472 0.3533 -0.0993 0.087 Uiso 1 1 calc R U
H1C H 0.7073 0.4732 -0.1148 0.087 Uiso 1 1 calc R U
C2 C 0.6699(3) 0.5140(3) -0.05182(7) 0.0402(6) Uani 1 1 d . .
C3 C 0.6943(3) 0.6808(3) -0.03867(8) 0.0474(7) Uani 1 1 d . .
H3 H 0.6633 0.7668 -0.0591 0.057 Uiso 1 1 calc R U
C4 C 0.7640(3) 0.7256(2) 0.00423(9) 0.0473(7) Uani 1 1 d . .
H4 H 0.7792 0.8405 0.0113 0.057 Uiso 1 1 calc R U
C5 C 0.8113(3) 0.6061(2) 0.03665(7) 0.0410(6) Uani 1 1 d . .
H5 H 0.8582 0.6365 0.0652 0.049 Uiso 1 1 calc R U
C6 C 0.7840(3) 0.4370(2) 0.02374(6) 0.0320(6) Uani 1 1 d . .
C7 C 0.7153(3) 0.3909(2) -0.01916(6) 0.0337(6) Uani 1 1 d . .
C8 C 0.7112(3) 0.2085(2) -0.01912(6) 0.0410(6) Uani 1 1 d . .
H8 H 0.6693 0.1426 -0.0436 0.049 Uiso 1 1 calc R U
C9 C 0.8931(3) 0.2608(3) 0.09010(6) 0.0407(6) Uani 1 1 d . .
C10 C 0.9308(3) 0.0789(3) 0.10478(7) 0.0458(7) Uani 1 1 d . .
H10 H 0.9703 0.0128 0.0806 0.055 Uiso 1 1 calc R U
C11 C 1.0903(3) 0.0597(3) 0.14462(7) 0.0492(7) Uani 1 1 d . .
H11A H 1.0790 0.1488 0.1658 0.059 Uiso 1 1 calc R U
H11B H 1.2219 0.0632 0.1362 0.059 Uiso 1 1 calc R U
C12 C 1.0465(4) -0.1164(3) 0.16293(7) 0.0513(7) Uani 1 1 d . .
H12 H 1.0901 -0.2032 0.1436 0.062 Uiso 1 1 calc R U
C13 C 0.8229(4) -0.1209(3) 0.15787(9) 0.0620(8) Uani 1 1 d . .
H13A H 0.7753 -0.2363 0.1522 0.074 Uiso 1 1 calc R U
H13B H 0.7765 -0.0802 0.1842 0.074 Uiso 1 1 calc R U
C14 C 0.7499(3) -0.0071(3) 0.12015(7) 0.0477(7) Uani 1 1 d . .
C15 C 1.1534(3) -0.1475(3) 0.20836(7) 0.0464(7) Uani 1 1 d . .
C16 C 1.1002(4) -0.0667(3) 0.24460(8) 0.0620(8) Uani 1 1 d . .
H16 H 0.9936 0.0082 0.2414 0.074 Uiso 1 1 calc R U
C17 C 1.2029(6) -0.0954(4) 0.28550(9) 0.0718(9) Uani 1 1 d . .
H17 H 1.1636 -0.0410 0.3095 0.086 Uiso 1 1 calc R U
C18 C 1.3621(7) -0.2033(4) 0.29101(9) 0.0820(11) Uani 1 1 d . .
H18 H 1.4319 -0.2211 0.3186 0.098 Uiso 1 1 calc R U
C19 C 1.4174(6) -0.2846(5) 0.25578(10) 0.0829(11) Uani 1 1 d . .
H19 H 1.5247 -0.3587 0.2593 0.100 Uiso 1 1 calc R U
C20 C 1.3133(4) -0.2567(4) 0.21435(9) 0.0659(8) Uani 1 1 d . .
H20 H 1.3522 -0.3125 0.1905 0.079 Uiso 1 1 calc R U

loop_
_atom_site_aniso_label
_atom_site_aniso_U_11
_atom_site_aniso_U_22
_atom_site_aniso_U_33
_atom_site_aniso_U_23
_atom_site_aniso_U_13
_atom_site_aniso_U_12
O1 0.0835(13) 0.0556(11) 0.0331(9) -0.0037(6) 0.0025(8) -0.0040(8)
O2 0.0519(11) 0.0732(13) 0.0729(13) 0.0226(9) -0.0102(8) -0.0045(8)
N1 0.0468(11) 0.0296(10) 0.0300(10) 0.0027(6) 0.0000(7) -0.0018(6)
N2 0.0567(11) 0.0267(10) 0.0413(11) -0.0012(6) -0.0030(8) 0.0005(7)
C1 0.0631(14) 0.0707(16) 0.0386(12) 0.0122(11) 0.0028(10) 0.0094(12)
C2 0.0384(10) 0.0425(12) 0.0406(12) 0.0117(8) 0.0085(8) 0.0086(8)
C3 0.0449(12) 0.0402(12) 0.0583(15) 0.0162(10) 0.0118(10) 0.0068(9)
C4 0.0501(13) 0.0263(11) 0.0668(16) 0.0039(9) 0.0125(11) 0.0006(8)
C5 0.0441(11) 0.0319(11) 0.0471(13) -0.0053(8) 0.0066(9) -0.0008(8)
C6 0.0357(10) 0.0274(11) 0.0332(11) 0.0016(7) 0.0062(7) 0.0009(6)
C7 0.0358(10) 0.0327(11) 0.0323(11) 0.0008(7) 0.0039(7) 0.0012(7)
C8 0.0555(13) 0.0312(11) 0.0335(11) -0.0046(7) -0.0042(9) 0.0029(8)
C9 0.0475(12) 0.0453(12) 0.0291(10) 0.0031(8) 0.0048(8) -0.0025(8)
C10 0.0499(13) 0.0484(13) 0.0371(11) 0.0107(9) -0.0011(9) 0.0053(9)
C11 0.0430(12) 0.0601(15) 0.0431(12) 0.0157(10) 0.0017(9) -0.0005(9)
C12 0.0657(14) 0.0484(12) 0.0375(12) 0.0059(9) -0.0008(10) 0.0095(10)
C13 0.0600(14) 0.0612(15) 0.0594(14) 0.0277(12) -0.0104(11) -0.0159(11)
C14 0.0512(13) 0.0444(12) 0.0440(12) 0.0076(8) -0.0052(9) -0.0031(9)
C15 0.0541(13) 0.0465(12) 0.0371(12) 0.0062(8) 0.0016(9) 0.0009(9)
C16 0.0780(17) 0.0590(15) 0.0512(15) 0.0011(11) 0.0161(12) 0.0073(12)
C17 0.112(2) 0.0661(16) 0.0381(13) -0.0064(11) 0.0127(13) -0.0070(16)
C18 0.119(3) 0.079(2) 0.0384(14) 0.0119(11) -0.0224(15) -0.0121(18)
C19 0.090(2) 0.087(2) 0.0639(19) 0.0064(14) -0.0176(17) 0.0287(18)
C20 0.0734(18) 0.0776(17) 0.0440(14) -0.0040(12) -0.0019(12) 0.0220(14)

loop_
_atom_type_symbol
_atom_type_description
_atom_type_scat_dispersion_real
_atom_type_scat_dispersion_imag
_atom_type_scat_source
C C 0.0033 0.0016 'International Tables Vol C Tables 4.2.6.8 and 6.1.1.4'
H H 0.0000 0.0000 'International Tables Vol C Tables 4.2.6.8 and 6.1.1.4'
N N 0.0061 0.0033 'International Tables Vol C Tables 4.2.6.8 and 6.1.1.4'
O O 0.0106 0.0060 'International Tables Vol C Tables 4.2.6.8 and 6.1.1.4'

loop_
_geom_angle_atom_site_label_1
_geom_angle_atom_site_label_2
_geom_angle_atom_site_label_3
_geom_angle
N2 N1 C9 120.70(15)
N2 N1 C6 110.97(15)
C9 N1 C6 128.26(16)
C8 N2 N1 106.02(15)
C2 C1 H1A 109.5
C2 C1 H1B 109.5
H1A C1 H1B 109.5
C2 C1 H1C 109.5
H1A C1 H1C 109.5
H1B C1 H1C 109.5
C3 C2 C7 115.9(2)
C3 C2 C1 121.9(2)
C7 C2 C1 122.2(2)
C2 C3 C4 122.32(19)
C2 C3 H3 118.8
C4 C3 H3 118.8
C5 C4 C3 122.49(18)
C5 C4 H4 118.8
C3 C4 H4 118.8
C4 C5 C6 115.5(2)
C4 C5 H5 122.2
C6 C5 H5 122.2
C5 C6 C7 122.38(18)
C5 C6 N1 131.87(19)
C7 C6 N1 105.73(15)
C6 C7 C2 121.36(18)
C6 C7 C8 105.23(16)
C2 C7 C8 133.40(18)
N2 C8 C7 112.04(16)
N2 C8 H8 124.0
C7 C8 H8 124.0
O1 C9 N1 120.27(19)
O1 C9 C10 123.51(19)
N1 C9 C10 116.22(18)
C9 C10 C11 114.01(19)
C9 C10 C14 113.43(17)
C11 C10 C14 102.58(16)
C9 C10 H10 108.9
C11 C10 H10 108.9
C14 C10 H10 108.9
C10 C11 C12 103.41(18)
C10 C11 H11A 111.1
C12 C11 H11A 111.1
C10 C11 H11B 111.1
C12 C11 H11B 111.1
H11A C11 H11B 109.0
C13 C12 C15 116.2(2)
C13 C12 C11 103.16(18)
C15 C12 C11 113.3(2)
C13 C12 H12 107.9
C15 C12 H12 107.9
C11 C12 H12 107.9
C14 C13 C12 106.7(2)
C14 C13 H13A 110.4
C12 C13 H13A 110.4
C14 C13 H13B 110.4
C12 C13 H13B 110.4
H13A C13 H13B 108.6
O2 C14 C13 126.5(2)
O2 C14 C10 125.5(2)
C13 C14 C10 107.94(17)
C20 C15 C16 117.9(2)
C20 C15 C12 119.7(2)
C16 C15 C12 122.4(2)
C17 C16 C15 121.0(2)
C17 C16 H16 119.5
C15 C16 H16 119.5
C18 C17 C16 120.6(3)
C18 C17 H17 119.7
C16 C17 H17 119.7
C19 C18 C17 119.5(3)
C19 C18 H18 120.2
C17 C18 H18 120.2
C18 C19 C20 120.1(3)
C18 C19 H19 119.9
C20 C19 H19 119.9
C15 C20 C19 120.9(3)
C15 C20 H20 119.6
C19 C20 H20 119.6

loop_
_geom_bond_atom_site_label_1
_geom_bond_atom_site_label_2
_geom_bond_distance
O1 C9 1.216(3)
O2 C14 1.201(3)
N1 N2 1.384(2)
N1 C9 1.385(2)
N1 C6 1.398(2)
N2 C8 1.307(3)
C1 C2 1.496(3)
C1 H1A 0.9600
C1 H1B 0.9600
C1 H1C 0.9600
C2 C3 1.374(3)
C2 C7 1.402(3)
C3 C4 1.394(4)
C3 H3 0.9300
C4 C5 1.380(3)
C4 H4 0.9300
C5 C6 1.391(2)
C5 H5 0.9300
C6 C7 1.395(2)
C7 C8 1.432(3)
C8 H8 0.9300
C9 C10 1.510(3)
C10 C11 1.536(3)
C10 C14 1.539(3)
C10 H10 0.9800
C11 C12 1.539(3)
C11 H11A 0.9700
C11 H11B 0.9700
C12 C13 1.513(4)
C12 C15 1.513(3)
C12 H12 0.9800
C13 C14 1.500(3)
C13 H13A 0.9700
C13 H13B 0.9700
C15 C20 1.380(4)
C15 C16 1.381(3)
C16 C17 1.379(4)
C16 H16 0.9300
C17 C18 1.370(6)
C17 H17 0.9300
C18 C19 1.362(5)
C18 H18 0.9300
C19 C20 1.395(4)
C19 H19 0.9300
C20 H20 0.9300

loop_
_geom_torsion_atom_site_label_1
_geom_torsion_atom_site_label_2
_geom_torsion_atom_site_label_3
_geom_torsion_atom_site_label_4
_geom_torsion
C9 N1 N2 C8 -178.19(18)
C6 N1 N2 C8 -0.9(2)
C7 C2 C3 C4 1.3(3)
C1 C2 C3 C4 -178.7(2)
C2 C3 C4 C5 -0.7(3)
C3 C4 C5 C6 -0.3(3)
C4 C5 C6 C7 0.6(3)
C4 C5 C6 N1 179.00(19)
N2 N1 C6 C5 -178.25(19)
C9 N1 C6 C5 -1.2(4)
N2 N1 C6 C7 0.4(2)
C9 N1 C6 C7 177.43(18)
C5 C6 C7 C2 0.1(3)
N1 C6 C7 C2 -178.70(15)
C5 C6 C7 C8 179.02(18)
N1 C6 C7 C8 0.2(2)
C3 C2 C7 C6 -1.0(3)
C1 C2 C7 C6 179.03(18)
C3 C2 C7 C8 -179.6(2)
C1 C2 C7 C8 0.4(3)
N1 N2 C8 C7 1.0(2)
C6 C7 C8 N2 -0.8(2)
C2 C7 C8 N2 177.9(2)
N2 N1 C9 O1 -177.42(18)
C6 N1 C9 O1 5.8(3)
N2 N1 C9 C10 2.4(3)
C6 N1 C9 C10 -174.39(17)
O1 C9 C10 C11 -25.4(3)
N1 C9 C10 C11 154.75(19)
O1 C9 C10 C14 91.5(3)
N1 C9 C10 C14 -88.3(2)
C9 C10 C11 C12 159.52(18)
C14 C10 C11 C12 36.5(2)
C10 C11 C12 C13 -40.0(3)
C10 C11 C12 C15 -166.4(2)
C15 C12 C13 C14 152.1(2)
C11 C12 C13 C14 27.5(3)
C12 C13 C14 O2 176.9(3)
C12 C13 C14 C10 -4.8(3)
C9 C10 C14 O2 35.1(4)
C11 C10 C14 O2 158.5(3)
C9 C10 C14 C13 -143.3(2)
C11 C10 C14 C13 -19.8(3)
C13 C12 C15 C20 134.7(3)
C11 C12 C15 C20 -106.1(3)
C13 C12 C15 C16 -47.0(3)
C11 C12 C15 C16 72.2(3)
C20 C15 C16 C17 -0.5(4)
C12 C15 C16 C17 -178.8(3)
C15 C16 C17 C18 0.9(5)
C16 C17 C18 C19 -0.9(5)
C17 C18 C19 C20 0.5(6)
C16 C15 C20 C19 0.1(5)
C12 C15 C20 C19 178.5(3)
C18 C19 C20 C15 -0.1(6)
